data_7248874
loop_
_publ_author_name
'Ohishi, Yuki'
'Sambe, Kohei'
'Dekura, Shun'
'Akutagawa, Tomoyuki'
'Masuya-Suzuki, Atsuko'
'Tsunashima, Ryo'

_publ_section_title
;
 Effect of halide solid solution on the structure, phase transition
 behaviour and dielectric properties of dabcoH+ chains
;
_journal_issue 26
_journal_name_full CrystEngComm
_journal_page_first 3468
_journal_page_last 3474
_journal_paper_doi 10.1039/D4CE00310A
_journal_volume 26
_journal_year 2024
_chemical_formula_moiety 'C6 H13 N2, 0.05(I), 0.95(Br)'
_chemical_formula_sum 'C6 H13 Br0.95 I0.05 N2'
_chemical_formula_weight 195.44
_chemical_name_systematic dabcoHBr0.95I0.05
_space_group_crystal_system hexagonal
_space_group_IT_number 187
_space_group_name_Hall 'P -6 2'
_space_group_name_H-M_alt 'P -6 m 2'
_atom_sites_solution_hydrogens geom
_atom_sites_solution_primary dual
_audit_creation_date 2023-08-01
_audit_creation_method
;
Olex2 1.5
(compiled 2023.03.06 svn.rbb2c1857 for OlexSys, GUI svn.r6748)
;
_audit_update_record
;
2024-03-15 deposited with the CCDC.	2024-06-13 downloaded from the CCDC.
;
_cell_angle_alpha 90
_cell_angle_beta 90
_cell_angle_gamma 120
_cell_formula_units_Z 1
_cell_length_a 6.6793(6)
_cell_length_b 6.6793(6)
_cell_length_c 5.3178(5)
_cell_measurement_reflns_used 1001
_cell_measurement_temperature 298
_cell_measurement_theta_max 30.5190
_cell_measurement_theta_min 3.5020
_cell_volume 205.46(3)
_computing_cell_refinement 'CrysAlisPro 1.171.42.49 (Rigaku OD, 2022)'
_computing_data_collection 'CrysAlisPro 1.171.42.49 (Rigaku OD, 2022)'
_computing_data_reduction 'CrysAlisPro 1.171.42.49 (Rigaku OD, 2022)'
_computing_molecular_graphics 'Olex2 1.5 (Dolomanov et al., 2009)'
_computing_publication_material 'Olex2 1.5 (Dolomanov et al., 2009)'
_computing_structure_refinement 'SHELXL 2018/3 (Sheldrick, 2015)'
_computing_structure_solution 'SHELXT 2018/2 (Sheldrick, 2018)'
_diffrn_ambient_environment air
_diffrn_ambient_temperature 298
_diffrn_detector 'Hybrid Pixel Array Detector'
_diffrn_detector_area_resol_mean 10.0000
_diffrn_detector_type HyPix
_diffrn_measured_fraction_theta_full 1.000
_diffrn_measured_fraction_theta_max 0.977
_diffrn_measurement_details
;
List of Runs (angles in degrees, time in seconds):

  # Type    Start    End  Width  t~exp~   \w     \q     \k     \f   Frames
#--------------------------------------------------------------------------
  1  \w    -21.00  70.00   0.25    0.20    --   -5.68  19.00 146.00  364
  2  \w    -17.00  28.00   0.25    0.20    --   -5.68 -99.00-120.00  180
  3  \w    -67.00 -29.00   0.25    0.20    --    6.15 -38.00 -30.00  152
;
_diffrn_measurement_device 'four-circle diffractometer'
_diffrn_measurement_device_type 'XtaLAB Synergy R, DW system, HyPix'
_diffrn_measurement_method '\w scans'
_diffrn_orient_matrix_type 'CrysAlisPro convention (1999,Acta A55,543-557)'
_diffrn_orient_matrix_UB_11 0.0950291000
_diffrn_orient_matrix_UB_12 0.1135968000
_diffrn_orient_matrix_UB_13 -0.0143861000
_diffrn_orient_matrix_UB_21 -0.0772203000
_diffrn_orient_matrix_UB_22 0.0406500000
_diffrn_orient_matrix_UB_23 -0.0287205000
_diffrn_orient_matrix_UB_31 -0.0066046000
_diffrn_orient_matrix_UB_32 0.0217635000
_diffrn_orient_matrix_UB_33 0.1294504000
_diffrn_radiation_monochromator mirror
_diffrn_radiation_probe x-ray
_diffrn_radiation_type 'Mo K\a'
_diffrn_radiation_wavelength 0.71073
_diffrn_reflns_av_R_equivalents 0.0389
_diffrn_reflns_av_unetI/netI 0.0282
_diffrn_reflns_Laue_measured_fraction_full 1.000
_diffrn_reflns_Laue_measured_fraction_max 0.977
_diffrn_reflns_limit_h_max 8
_diffrn_reflns_limit_h_min -8
_diffrn_reflns_limit_k_max 7
_diffrn_reflns_limit_k_min -7
_diffrn_reflns_limit_l_max 5
_diffrn_reflns_limit_l_min -6
_diffrn_reflns_number 1234
_diffrn_reflns_point_group_measured_fraction_full 1.000
_diffrn_reflns_point_group_measured_fraction_max 0.966
_diffrn_reflns_theta_full 25.242
_diffrn_reflns_theta_max 28.066
_diffrn_reflns_theta_min 3.522
_diffrn_source 'Rotating-anode X-ray tube'
_diffrn_source_type 'Rigaku (Mo) X-ray Source'
_exptl_absorpt_coefficient_mu 4.869
_exptl_absorpt_correction_T_max 1.000
_exptl_absorpt_correction_T_min 0.728
_exptl_absorpt_correction_type gaussian
_exptl_absorpt_process_details
;
CrysAlisPro 1.171.42.49 (Rigaku Oxford Diffraction, 2022)
Numerical absorption correction based on gaussian integration over
a multifaceted crystal model
Empirical absorption correction using spherical harmonics,
implemented in SCALE3 ABSPACK scaling algorithm.
;
_exptl_crystal_colour 'clear light colourless'
_exptl_crystal_colour_lustre clear
_exptl_crystal_colour_modifier light
_exptl_crystal_colour_primary colourless
_exptl_crystal_density_diffrn 1.580
_exptl_crystal_description needle
_exptl_crystal_F_000 99
_exptl_crystal_size_max 0.24
_exptl_crystal_size_mid 0.1
_exptl_crystal_size_min 0.08
_refine_diff_density_max 0.800
_refine_diff_density_min -0.559
_refine_diff_density_rms 0.074
_refine_ls_abs_structure_details
;
 Flack x determined using 92 quotients [(I+)-(I-)]/[(I+)+(I-)]
 (Parsons, Flack and Wagner, Acta Cryst. B69 (2013) 249-259).
;
_refine_ls_abs_structure_Flack 0.01(2)
_refine_ls_extinction_method none
_refine_ls_goodness_of_fit_ref 1.080
_refine_ls_hydrogen_treatment constr
_refine_ls_matrix_type full
_refine_ls_number_parameters 11
_refine_ls_number_reflns 225
_refine_ls_number_restraints 0
_refine_ls_restrained_S_all 1.080
_refine_ls_R_factor_all 0.0327
_refine_ls_R_factor_gt 0.0314
_refine_ls_shift/su_max 0.000
_refine_ls_shift/su_mean 0.000
_refine_ls_structure_factor_coef Fsqd
_refine_ls_weighting_details 'w=1/[\s^2^(Fo^2^)+(0.0494P)^2^] where P=(Fo^2^+2Fc^2^)/3'
_refine_ls_weighting_scheme calc
_refine_ls_wR_factor_gt 0.0717
_refine_ls_wR_factor_ref 0.0723
_reflns_Friedel_coverage 0.744
_reflns_Friedel_fraction_full 1.000
_reflns_Friedel_fraction_max 0.950
_reflns_number_gt 222
_reflns_number_total 225
_reflns_threshold_expression 'I > 2\s(I)'
_cod_data_source_file d4ce00310a2.cif
_cod_data_source_block yo_end_CCDC7
_cod_depositor_comments 'Adding full bibliography for 7248867--7248875.cif.'
_cod_original_cell_volume 205.46(4)
_cod_database_code 7248874
_shelx_shelxl_version_number 2018/3
_chemical_oxdiff_formula C6H13N2Br0.9I0.1
_shelx_space_group_comment
;
The symmetry employed for this shelxl refinement is uniquely defined
by the following loop, which should always be used as a source of
symmetry information in preference to the above space-group names.
They are only intended as comments.
;
_shelx_estimated_absorpt_t_max 0.697
_shelx_estimated_absorpt_t_min 0.388
_olex2_refinement_description
;
1. Fixed Uiso
 At 1.2 times of:
  All C(H,H) groups, All N(H) groups
2. Shared sites
{I1, Br1}
3. Uiso/Uaniso restraints and constraints
Uiso(I1) = Uiso(Br1)
4. Others
 Fixed Sof: H1(0.083333) H1A(0.5) H1B(0.5) I1(0.00417) Br1(0.07917)
5.a Ternary CH refined with riding coordinates:
 N1(H1)
5.b Secondary CH2 refined with riding coordinates:
 C1(H1A,H1B)
;
_olex2_submission_special_instructions 'No special instructions were received'
_oxdiff_exptl_absorpt_empirical_details
;
Empirical correction (ABSPACK) includes:
- Absorption correction using spherical harmonics
- Frame scaling
;
_oxdiff_exptl_absorpt_empirical_full_max 1.581
_oxdiff_exptl_absorpt_empirical_full_min 0.479

loop_
_space_group_symop_operation_xyz
'x, y, z'
'-y, x-y, z'
'-x+y, -x, z'
'x, y, -z'
'-y, x-y, -z'
'-x+y, -x, -z'
'-y, -x, z'
'-x+y, y, z'
'x, x-y, z'
'-y, -x, -z'
'-x+y, y, -z'
'x, x-y, -z'

loop_
_atom_site_label
_atom_site_type_symbol
_atom_site_fract_x
_atom_site_fract_y
_atom_site_fract_z
_atom_site_U_iso_or_equiv
_atom_site_adp_type
_atom_site_occupancy
_atom_site_site_symmetry_order
_atom_site_calc_flag
_atom_site_refinement_flags_posn
_atom_site_refinement_flags_adp
_atom_site_refinement_flags_occupancy
_atom_site_disorder_assembly
_atom_site_disorder_group
N1 N 0.666667 0.333333 0.7612(14) 0.0399(18) Uani 1 6 d S T P . .
H1 H 0.666666 0.333332 0.576950 0.048 Uiso 0.5 6 calc R U P . .
C1 C 0.7875(6) 0.5751(11) 0.8545(8) 0.0450(15) Uani 1 2 d S T P . .
H1A H 0.710030 0.655379 0.792835 0.054 Uiso 0.5 1 calc R U P . .
H1B H 0.945348 0.655380 0.792832 0.054 Uiso 0.5 1 calc R U P . .
I1 I 0.333333 0.666667 0.500000 0.0445(4) Uiso 0.05 12 d S . P A 3
Br1 Br 0.333333 0.666667 0.500000 0.0445(4) Uiso 0.95 12 d S . P B 4

loop_
_atom_site_aniso_label
_atom_site_aniso_U_11
_atom_site_aniso_U_22
_atom_site_aniso_U_33
_atom_site_aniso_U_23
_atom_site_aniso_U_13
_atom_site_aniso_U_12
N1 0.045(3) 0.045(3) 0.030(4) 0.000 0.000 0.0225(14)
C1 0.046(3) 0.041(3) 0.046(3) 0.006(2) 0.0028(11) 0.0204(14)

loop_
_atom_type_symbol
_atom_type_description
_atom_type_scat_dispersion_real
_atom_type_scat_dispersion_imag
_atom_type_scat_source
C C 0.0033 0.0016 'International Tables Vol C Tables 4.2.6.8 and 6.1.1.4'
H H 0.0000 0.0000 'International Tables Vol C Tables 4.2.6.8 and 6.1.1.4'
Br Br -0.2901 2.4595 'International Tables Vol C Tables 4.2.6.8 and 6.1.1.4'
I I -0.4742 1.8119 'International Tables Vol C Tables 4.2.6.8 and 6.1.1.4'
N N 0.0061 0.0033 'International Tables Vol C Tables 4.2.6.8 and 6.1.1.4'

loop_
_exptl_crystal_face_index_h
_exptl_crystal_face_index_k
_exptl_crystal_face_index_l
_exptl_crystal_face_perp_dist
-4 -5 -2 0.0399
4 5 2 0.0378
1 0 7 0.0927
9 -7 0 0.0440
-1 0 -7 0.0898
-9 7 -1 0.0396

loop_
_geom_angle_atom_site_label_1
_geom_angle_atom_site_label_2
_geom_angle_atom_site_label_3
_geom_angle
_geom_angle_site_symmetry_1
_geom_angle_site_symmetry_3
_geom_angle_publ_flag
C1 N1 H1 109.5 3_665 . ?
C1 N1 H1 109.5 2_655 . ?
C1 N1 H1 109.5 . . ?
C1 N1 C1 109.4(3) 3_665 2_655 ?
C1 N1 C1 109.4(3) 2_655 . ?
C1 N1 C1 109.4(3) 3_665 . ?
N1 C1 C1 109.5(3) . 4_557 ?
N1 C1 H1A 109.8 . . ?
N1 C1 H1B 109.8 . . ?
C1 C1 H1A 109.8 4_557 . ?
C1 C1 H1B 109.8 4_557 . ?
H1A C1 H1B 108.2 . . ?

loop_
_geom_bond_atom_site_label_1
_geom_bond_atom_site_label_2
_geom_bond_distance
_geom_bond_site_symmetry_2
_geom_bond_publ_flag
N1 H1 0.9800 . ?
N1 C1 1.484(7) . ?
N1 C1 1.484(7) 3_665 ?
N1 C1 1.484(7) 2_655 ?
C1 C1 1.547(8) 4_557 ?
C1 H1A 0.9700 . ?
C1 H1B 0.9700 . ?

loop_
_geom_torsion_atom_site_label_1
_geom_torsion_atom_site_label_2
_geom_torsion_atom_site_label_3
_geom_torsion_atom_site_label_4
_geom_torsion
_geom_torsion_site_symmetry_1
_geom_torsion_site_symmetry_2
_geom_torsion_site_symmetry_3
_geom_torsion_site_symmetry_4
_geom_torsion_publ_flag
C1 N1 C1 C1 -59.9(4) 3_665 . . 4_557 ?
C1 N1 C1 C1 59.9(4) 2_655 . . 4_557 ?

loop_
_exptl_oxdiff_crystal_face_indexfrac_h
_exptl_oxdiff_crystal_face_indexfrac_k
_exptl_oxdiff_crystal_face_indexfrac_l
_exptl_oxdiff_crystal_face_x
_exptl_oxdiff_crystal_face_y
_exptl_oxdiff_crystal_face_z
-4.2288 -4.8414 -1.9972 -0.9231 0.1871 -0.3360
3.9111 5.1552 1.9457 0.9293 -0.1483 0.3382
1.4248 -0.2049 7.3971 0.0057 -0.3308 0.9437
8.8036 -7.2901 -0.0346 0.0090 -0.9752 -0.2213
-1.1398 -0.0342 -7.4219 -0.0054 0.2998 -0.9540
-8.8114 7.2258 -0.5026 -0.0093 0.9886 0.1504
